data_1513864
loop_
_publ_author_name
'Shen, Ping'
'He, Wen-Wen'
'Du, Dong-Ying'
'Jiang, Hai-Long'
'Li, Shun-Li'
'Lang, Zhong-Ling'
'Su, Zhong-Min'
'Fu, Qiang'
'Lan, Ya-Qian'

_publ_section_title
;
 Solid-state structural transformation doubly triggered by reaction
 temperature and time in 3D metal-organic frameworks: great enhancement of
 stability and gas adsorption
;
_journal_issue 4
_journal_name_full 'Chemical Science'
_journal_page_first 1368
_journal_paper_doi 10.1039/c3sc52666f
_journal_volume 5
_journal_year 2014
_chemical_formula_sum 'C49.5 H36 N0 O19 Zn4'
_chemical_formula_weight 1196.26
_chemical_name_systematic
;
?
;
_space_group_IT_number 167
_symmetry_space_group_name_Hall '-R 3 2"c'
_symmetry_space_group_name_H-M 'R -3 c :H'
_atom_sites_solution_hydrogens geom
_atom_sites_solution_primary direct
_atom_sites_solution_secondary difmap
_audit_creation_method SHELXL-97
_cell_angle_alpha 90.00
_cell_angle_beta 90.00
_cell_angle_gamma 120.00
_cell_formula_units_Z 12
_cell_length_a 26.669(3)
_cell_length_b 26.669(3)
_cell_length_c 86.622(4)
_cell_measurement_temperature 293(2)
_cell_volume 53355(9)
_computing_structure_refinement 'SHELXL-97 (Sheldrick, 1997)'
_diffrn_ambient_temperature 293(2)
_diffrn_measured_fraction_theta_full 0.999
_diffrn_measured_fraction_theta_max 0.999
_diffrn_radiation_monochromator graphite
_diffrn_radiation_source 'fine-focus sealed tube'
_diffrn_radiation_type MoK\a
_diffrn_radiation_wavelength 0.71069
_diffrn_reflns_av_R_equivalents 0.1222
_diffrn_reflns_av_sigmaI/netI 0.1243
_diffrn_reflns_limit_h_max 31
_diffrn_reflns_limit_h_min -22
_diffrn_reflns_limit_k_max 31
_diffrn_reflns_limit_k_min -31
_diffrn_reflns_limit_l_max 102
_diffrn_reflns_limit_l_min -91
_diffrn_reflns_number 86379
_diffrn_reflns_theta_full 24.98
_diffrn_reflns_theta_max 24.98
_diffrn_reflns_theta_min 1.29
_exptl_absorpt_coefficient_mu 0.554
_exptl_absorpt_correction_type none
_exptl_crystal_density_diffrn 0.447
_exptl_crystal_density_method 'not measured'
_exptl_crystal_F_000 7260
_refine_diff_density_max 0.234
_refine_diff_density_min -0.177
_refine_diff_density_rms 0.026
_refine_ls_extinction_method none
_refine_ls_goodness_of_fit_ref 0.700
_refine_ls_hydrogen_treatment mixed
_refine_ls_matrix_type full
_refine_ls_number_parameters 219
_refine_ls_number_reflns 10440
_refine_ls_number_restraints 0
_refine_ls_restrained_S_all 0.700
_refine_ls_R_factor_all 0.1675
_refine_ls_R_factor_gt 0.0403
_refine_ls_shift/su_max 0.003
_refine_ls_shift/su_mean 0.000
_refine_ls_structure_factor_coef Fsqd
_refine_ls_weighting_details 'calc w=1/[\s^2^(Fo^2^)+(0.0422P)^2^+0.0000P] where P=(Fo^2^+2Fc^2^)/3'
_refine_ls_weighting_scheme calc
_refine_ls_wR_factor_gt 0.0780
_refine_ls_wR_factor_ref 0.0941
_reflns_number_gt 3636
_reflns_number_total 10440
_reflns_threshold_expression >2sigma(I)
_cod_data_source_file c3sc52666f.txt
_cod_data_source_block mm
_cod_original_formula_sum 'C49.50 H36 N0 O19 Zn4'
_cod_database_code 1513864

loop_
_symmetry_equiv_pos_as_xyz
'x, y, z'
'-y, x-y, z'
'-x+y, -x, z'
'x-y, -y, -z+1/2'
'-x, -x+y, -z+1/2'
'y, x, -z+1/2'
'x+2/3, y+1/3, z+1/3'
'-y+2/3, x-y+1/3, z+1/3'
'-x+y+2/3, -x+1/3, z+1/3'
'x-y+2/3, -y+1/3, -z+5/6'
'-x+2/3, -x+y+1/3, -z+5/6'
'y+2/3, x+1/3, -z+5/6'
'x+1/3, y+2/3, z+2/3'
'-y+1/3, x-y+2/3, z+2/3'
'-x+y+1/3, -x+2/3, z+2/3'
'x-y+1/3, -y+2/3, -z+7/6'
'-x+1/3, -x+y+2/3, -z+7/6'
'y+1/3, x+2/3, -z+7/6'
'-x, -y, -z'
'y, -x+y, -z'
'x-y, x, -z'
'-x+y, y, z-1/2'
'x, x-y, z-1/2'
'-y, -x, z-1/2'
'-x+2/3, -y+1/3, -z+1/3'
'y+2/3, -x+y+1/3, -z+1/3'
'x-y+2/3, x+1/3, -z+1/3'
'-x+y+2/3, y+1/3, z-1/6'
'x+2/3, x-y+1/3, z-1/6'
'-y+2/3, -x+1/3, z-1/6'
'-x+1/3, -y+2/3, -z+2/3'
'y+1/3, -x+y+2/3, -z+2/3'
'x-y+1/3, x+2/3, -z+2/3'
'-x+y+1/3, y+2/3, z+1/6'
'x+1/3, x-y+2/3, z+1/6'
'-y+1/3, -x+2/3, z+1/6'

loop_
_atom_site_label
_atom_site_type_symbol
_atom_site_fract_x
_atom_site_fract_y
_atom_site_fract_z
_atom_site_U_iso_or_equiv
_atom_site_adp_type
_atom_site_occupancy
_atom_site_symmetry_multiplicity
_atom_site_calc_flag
_atom_site_refinement_flags
O7 O 0.3333 0.6667 0.50668(3) 0.0819(9) Uani 1 3 d S
O5 O 0.31741(9) 0.37293(9) 0.56540(2) 0.1050(7) Uani 1 1 d .
O2 O 0.33200(10) 0.59867(11) 0.53763(3) 0.1222(8) Uani 1 1 d .
C2 C 0.31893(15) 0.50529(19) 0.54008(4) 0.1070(11) Uani 1 1 d .
C5 C 0.31841(14) 0.41770(18) 0.55808(4) 0.0962(10) Uani 1 1 d .
C15 C 0.10683(18) 0.5120(2) 0.45101(4) 0.1515(16) Uani 1 1 d .
H15 H 0.0822 0.5224 0.4462 0.182 Uiso 1 1 calc R
C11 C 0.18028(18) 0.53060(19) 0.46953(4) 0.1227(12) Uani 1 1 d .
C12 C 0.17837(16) 0.4789(2) 0.46493(4) 0.1252(12) Uani 1 1 d .
H12 H 0.2025 0.4677 0.4696 0.150 Uiso 1 1 calc R
C7 C 0.33518(15) 0.51492(15) 0.55555(4) 0.1213(12) Uani 1 1 d .
H7 H 0.3457 0.5505 0.5600 0.146 Uiso 1 1 calc R
C14 C 0.10540(17) 0.4611(2) 0.44676(4) 0.1160(12) Uani 1 1 d .
C6 C 0.33568(15) 0.4716(2) 0.56425(3) 0.1140(11) Uani 1 1 d .
H6 H 0.3479 0.4791 0.5745 0.137 Uiso 1 1 calc R
C13 C 0.14087(19) 0.44512(15) 0.45350(4) 0.1248(13) Uani 1 1 d .
H13 H 0.1400 0.4113 0.4504 0.150 Uiso 1 1 calc R
C16 C 0.14422(19) 0.54693(16) 0.46220(5) 0.1464(15) Uani 1 1 d .
H16 H 0.1455 0.5813 0.4649 0.176 Uiso 1 1 calc R
C3 C 0.30127(16) 0.4520(2) 0.53411(4) 0.1372(15) Uani 1 1 d .
H3 H 0.2903 0.4451 0.5238 0.165 Uiso 1 1 calc R
C4 C 0.29900(15) 0.40813(15) 0.54274(4) 0.1332(14) Uani 1 1 d .
H4 H 0.2844 0.3715 0.5384 0.160 Uiso 1 1 calc R
C1 C 0.31947(17) 0.55263(18) 0.53081(5) 0.1300(15) Uani 1 1 d .
O3 O 0.38755(12) 0.60967(13) 0.48524(3) 0.1517(10) Uani 1 1 d .
C10 C 0.22257(19) 0.5682(2) 0.48122(4) 0.1197(13) Uani 1 1 d .
O6 O 0.06695(10) 0.43110(11) 0.43523(2) 0.1177(7) Uani 1 1 d .
O4 O 0.25617(10) 0.55246(10) 0.48678(2) 0.1241(9) Uani 1 1 d .
O1 O 0.31344(11) 0.54333(10) 0.51634(3) 0.1488(10) Uani 1 1 d .
Zn1 Zn 0.3333 0.6667 0.529185(5) 0.0849(2) Uani 1 3 d S
Zn2 Zn 0.325064(14) 0.594246(15) 0.499366(3) 0.08797(15) Uani 1 1 d .
C9 C 0.35569(16) 0.3333 0.5833 0.0804(12) Uani 1 2 d S
C8 C 0.35011(12) 0.38605(12) 0.57925(3) 0.0919(9) Uani 1 1 d .
H8A H 0.3306 0.3942 0.5875 0.110 Uiso 1 1 calc R
H8B H 0.3881 0.4198 0.5778 0.110 Uiso 1 1 calc R
C17 C 0.06412(12) 0.37883(14) 0.43056(3) 0.0955(10) Uani 1 1 d .
H17A H 0.0498 0.3509 0.4389 0.115 Uiso 1 1 calc R
H17B H 0.1022 0.3859 0.4276 0.115 Uiso 1 1 calc R

loop_
_atom_site_aniso_label
_atom_site_aniso_U_11
_atom_site_aniso_U_22
_atom_site_aniso_U_33
_atom_site_aniso_U_23
_atom_site_aniso_U_13
_atom_site_aniso_U_12
O7 0.0962(15) 0.0962(15) 0.0533(16) 0.000 0.000 0.0481(7)
O5 0.1389(19) 0.1015(18) 0.0740(13) 0.0222(12) -0.0203(13) 0.0596(15)
O2 0.145(2) 0.111(2) 0.1116(17) 0.0173(15) -0.0091(14) 0.0658(19)
C2 0.128(3) 0.107(3) 0.086(3) 0.025(3) -0.010(2) 0.059(3)
C5 0.117(3) 0.097(3) 0.076(3) 0.011(2) -0.010(2) 0.054(3)
C15 0.195(4) 0.128(4) 0.161(3) -0.066(3) -0.099(3) 0.103(4)
C11 0.141(4) 0.095(3) 0.116(3) -0.029(3) -0.040(3) 0.048(3)
C12 0.134(3) 0.121(3) 0.133(3) -0.021(3) -0.044(3) 0.073(3)
C7 0.185(4) 0.103(3) 0.087(3) 0.015(2) -0.009(2) 0.080(3)
C14 0.114(3) 0.113(4) 0.121(3) -0.037(3) -0.047(3) 0.057(3)
C6 0.157(3) 0.120(3) 0.078(2) 0.006(3) -0.013(2) 0.079(3)
C13 0.147(4) 0.122(3) 0.127(3) -0.056(3) -0.061(3) 0.083(3)
C16 0.184(4) 0.115(3) 0.154(3) -0.055(3) -0.083(3) 0.086(3)
C3 0.194(4) 0.095(3) 0.106(3) 0.009(3) -0.055(3) 0.060(3)
C4 0.201(4) 0.096(3) 0.096(3) 0.000(2) -0.045(3) 0.070(3)
C1 0.157(4) 0.090(3) 0.104(3) 0.020(3) -0.032(3) 0.033(3)
O3 0.122(2) 0.161(3) 0.158(2) -0.0037(19) 0.0664(18) 0.0605(19)
C10 0.145(4) 0.113(4) 0.102(3) -0.028(3) -0.038(3) 0.065(4)
O6 0.141(2) 0.1095(19) 0.1183(16) -0.0446(15) -0.0495(15) 0.0744(17)
O4 0.128(2) 0.120(2) 0.1092(17) -0.0171(14) -0.0309(15) 0.0503(16)
O1 0.217(3) 0.120(2) 0.1028(16) 0.0181(15) -0.0446(18) 0.0786(18)
Zn1 0.0956(3) 0.0956(3) 0.0633(3) 0.000 0.000 0.04781(15)
Zn2 0.1015(3) 0.0974(3) 0.0639(2) 0.00395(19) 0.00587(19) 0.0489(2)
C9 0.077(2) 0.087(4) 0.081(3) 0.020(3) 0.0101(13) 0.0433(18)
C8 0.113(3) 0.114(3) 0.0566(18) 0.0156(17) 0.0055(18) 0.063(2)
C17 0.093(3) 0.112(3) 0.079(2) -0.0197(19) -0.0156(18) 0.049(2)

loop_
_atom_type_symbol
_atom_type_description
_atom_type_scat_dispersion_real
_atom_type_scat_dispersion_imag
_atom_type_scat_source
C C 0.0033 0.0016 'International Tables Vol C Tables 4.2.6.8 and 6.1.1.4'
H H 0.0000 0.0000 'International Tables Vol C Tables 4.2.6.8 and 6.1.1.4'
N N 0.0061 0.0033 'International Tables Vol C Tables 4.2.6.8 and 6.1.1.4'
O O 0.0106 0.0060 'International Tables Vol C Tables 4.2.6.8 and 6.1.1.4'
Zn Zn 0.2839 1.4301 'International Tables Vol C Tables 4.2.6.8 and 6.1.1.4'

loop_
_geom_angle_atom_site_label_1
_geom_angle_atom_site_label_2
_geom_angle_atom_site_label_3
_geom_angle
_geom_angle_site_symmetry_1
_geom_angle_site_symmetry_3
Zn2 O7 Zn2 109.85(6) 3_565 2_665
Zn2 O7 Zn2 109.85(6) 3_565 .
Zn2 O7 Zn2 109.85(6) 2_665 .
Zn2 O7 Zn1 109.09(6) 3_565 .
Zn2 O7 Zn1 109.09(6) 2_665 .
Zn2 O7 Zn1 109.09(6) . .
C5 O5 C8 116.4(3) . .
C1 O2 Zn1 127.7(3) . .
C3 C2 C7 118.3(3) . .
C3 C2 C1 122.2(4) . .
C7 C2 C1 119.5(4) . .
O5 C5 C6 126.4(3) . .
O5 C5 C4 116.4(4) . .
C6 C5 C4 117.2(3) . .
C16 C15 C14 120.5(4) . .
C16 C15 H15 119.7 . .
C14 C15 H15 119.7 . .
C16 C11 C12 118.9(3) . .
C16 C11 C10 120.9(4) . .
C12 C11 C10 120.0(5) . .
C13 C12 C11 120.2(4) . .
C13 C12 H12 119.9 . .
C11 C12 H12 119.9 . .
C6 C7 C2 120.1(3) . .
C6 C7 H7 119.9 . .
C2 C7 H7 119.9 . .
C13 C14 O6 124.8(4) . .
C13 C14 C15 120.9(4) . .
O6 C14 C15 114.3(4) . .
C5 C6 C7 121.4(3) . .
C5 C6 H6 119.3 . .
C7 C6 H6 119.3 . .
C14 C13 C12 120.0(4) . .
C14 C13 H13 120.0 . .
C12 C13 H13 120.0 . .
C15 C16 C11 119.5(4) . .
C15 C16 H16 120.3 . .
C11 C16 H16 120.3 . .
C2 C3 C4 122.2(3) . .
C2 C3 H3 118.9 . .
C4 C3 H3 118.9 . .
C3 C4 C5 120.6(3) . .
C3 C4 H4 119.7 . .
C5 C4 H4 119.7 . .
O2 C1 O1 127.1(4) . .
O2 C1 C2 117.6(4) . .
O1 C1 C2 114.8(4) . .
C10 O3 Zn2 133.4(3) 2_665 .
O3 C10 O4 124.0(4) 3_565 .
O3 C10 C11 118.3(4) 3_565 .
O4 C10 C11 117.7(4) . .
C14 O6 C17 116.0(3) . .
C10 O4 Zn2 130.6(3) . .
C1 O1 Zn2 131.1(3) . .
O2 Zn1 O2 106.65(8) 3_565 2_665
O2 Zn1 O2 106.65(8) 3_565 .
O2 Zn1 O2 106.65(8) 2_665 .
O2 Zn1 O7 112.17(7) 3_565 .
O2 Zn1 O7 112.17(7) 2_665 .
O2 Zn1 O7 112.17(7) . .
O1 Zn2 O3 116.84(12) . .
O1 Zn2 O7 110.63(10) . .
O3 Zn2 O7 109.73(10) . .
O1 Zn2 O4 104.65(10) . .
O3 Zn2 O4 103.54(11) . .
O7 Zn2 O4 111.08(9) . .
C8 C9 C8 112.2(3) 16 .
C8 C9 C17 110.75(14) 16 35
C8 C9 C17 105.73(16) . 35
C8 C9 C17 105.72(17) 16 20_556
C8 C9 C17 110.74(14) . 20_556
C17 C9 C17 111.8(3) 35 20_556
O5 C8 C9 107.4(2) . .
O5 C8 H8A 110.2 . .
C9 C8 H8A 110.2 . .
O5 C8 H8B 110.2 . .
C9 C8 H8B 110.2 . .
H8A C8 H8B 108.5 . .
O6 C17 C9 106.8(2) . 21_556
O6 C17 H17A 110.4 . .
C9 C17 H17A 110.4 21_556 .
O6 C17 H17B 110.4 . .
C9 C17 H17B 110.4 21_556 .
H17A C17 H17B 108.6 . .

loop_
_geom_bond_atom_site_label_1
_geom_bond_atom_site_label_2
_geom_bond_distance
_geom_bond_site_symmetry_2
O7 Zn2 1.9377(8) 3_565
O7 Zn2 1.9377(8) 2_665
O7 Zn2 1.9377(8) .
O7 Zn1 1.949(2) .
O5 C5 1.340(3) .
O5 C8 1.420(3) .
O2 C1 1.248(4) .
O2 Zn1 1.939(2) .
C2 C3 1.357(4) .
C2 C7 1.392(4) .
C2 C1 1.490(5) .
C5 C6 1.380(4) .
C5 C4 1.402(4) .
C15 C16 1.369(4) .
C15 C14 1.389(4) .
C15 H15 0.9300 .
C11 C16 1.391(4) .
C11 C12 1.411(4) .
C11 C10 1.474(5) .
C12 C13 1.376(4) .
C12 H12 0.9300 .
C7 C6 1.384(4) .
C7 H7 0.9300 .
C14 C13 1.348(4) .
C14 O6 1.367(4) .
C6 H6 0.9300 .
C13 H13 0.9300 .
C16 H16 0.9300 .
C3 C4 1.364(4) .
C3 H3 0.9300 .
C4 H4 0.9300 .
C1 O1 1.272(4) .
O3 C10 1.236(4) 2_665
O3 Zn2 1.938(2) .
C10 O3 1.236(4) 3_565
C10 O4 1.260(4) .
O6 C17 1.417(3) .
O4 Zn2 1.939(2) .
O1 Zn2 1.919(2) .
Zn1 O2 1.939(2) 3_565
Zn1 O2 1.939(2) 2_665
C9 C8 1.527(3) 16
C9 C8 1.527(3) .
C9 C17 1.544(3) 35
C9 C17 1.544(3) 20_556
C8 H8A 0.9700 .
C8 H8B 0.9700 .
C17 C9 1.544(3) 21_556
C17 H17A 0.9700 .
C17 H17B 0.9700 .

loop_
_geom_torsion_atom_site_label_1
_geom_torsion_atom_site_label_2
_geom_torsion_atom_site_label_3
_geom_torsion_atom_site_label_4
_geom_torsion
_geom_torsion_site_symmetry_1
_geom_torsion_site_symmetry_4
C8 O5 C5 C6 -16.8(4) . .
C8 O5 C5 C4 164.4(3) . .
C16 C11 C12 C13 -0.7(6) . .
C10 C11 C12 C13 -176.9(3) . .
C3 C2 C7 C6 3.0(5) . .
C1 C2 C7 C6 -179.1(3) . .
C16 C15 C14 C13 -0.3(6) . .
C16 C15 C14 O6 -178.7(3) . .
O5 C5 C6 C7 179.7(3) . .
C4 C5 C6 C7 -1.5(5) . .
C2 C7 C6 C5 -2.2(5) . .
O6 C14 C13 C12 179.4(3) . .
C15 C14 C13 C12 1.2(6) . .
C11 C12 C13 C14 -0.7(6) . .
C14 C15 C16 C11 -1.1(6) . .
C12 C11 C16 C15 1.6(6) . .
C10 C11 C16 C15 177.7(4) . .
C7 C2 C3 C4 0.0(6) . .
C1 C2 C3 C4 -177.8(4) . .
C2 C3 C4 C5 -3.9(6) . .
O5 C5 C4 C3 -176.5(3) . .
C6 C5 C4 C3 4.5(5) . .
Zn1 O2 C1 O1 11.7(7) . .
Zn1 O2 C1 C2 -177.2(2) . .
C3 C2 C1 O2 174.4(4) . .
C7 C2 C1 O2 -3.4(6) . .
C3 C2 C1 O1 -13.4(6) . .
C7 C2 C1 O1 168.8(3) . .
C16 C11 C10 O3 5.6(6) . 3_565
C12 C11 C10 O3 -178.3(4) . 3_565
C16 C11 C10 O4 -176.0(4) . .
C12 C11 C10 O4 0.1(5) . .
C13 C14 O6 C17 1.7(5) . .
C15 C14 O6 C17 -180.0(3) . .
O3 C10 O4 Zn2 -13.7(6) 3_565 .
C11 C10 O4 Zn2 168.1(2) . .
O2 C1 O1 Zn2 4.3(7) . .
C2 C1 O1 Zn2 -167.0(2) . .
C1 O2 Zn1 O2 107.2(4) . 3_565
C1 O2 Zn1 O2 -139.1(4) . 2_665
C1 O2 Zn1 O7 -16.0(4) . .
Zn2 O7 Zn1 O2 5.01(8) 3_565 3_565
Zn2 O7 Zn1 O2 125.01(8) 2_665 3_565
Zn2 O7 Zn1 O2 -114.99(8) . 3_565
Zn2 O7 Zn1 O2 -114.99(8) 3_565 2_665
Zn2 O7 Zn1 O2 5.01(8) 2_665 2_665
Zn2 O7 Zn1 O2 125.01(8) . 2_665
Zn2 O7 Zn1 O2 125.01(8) 3_565 .
Zn2 O7 Zn1 O2 -114.99(8) 2_665 .
Zn2 O7 Zn1 O2 5.01(8) . .
C1 O1 Zn2 O3 113.9(4) . .
C1 O1 Zn2 O7 -12.6(4) . .
C1 O1 Zn2 O4 -132.3(3) . .
C10 O3 Zn2 O1 -120.3(4) 2_665 .
C10 O3 Zn2 O7 6.7(4) 2_665 .
C10 O3 Zn2 O4 125.3(4) 2_665 .
Zn2 O7 Zn2 O1 -115.01(12) 3_565 .
Zn2 O7 Zn2 O1 124.05(11) 2_665 .
Zn1 O7 Zn2 O1 4.52(8) . .
Zn2 O7 Zn2 O3 114.64(11) 3_565 .
Zn2 O7 Zn2 O3 -6.30(13) 2_665 .
Zn1 O7 Zn2 O3 -125.83(9) . .
Zn2 O7 Zn2 O4 0.76(12) 3_565 .
Zn2 O7 Zn2 O4 -120.18(9) 2_665 .
Zn1 O7 Zn2 O4 120.29(7) . .
C10 O4 Zn2 O1 130.2(3) . .
C10 O4 Zn2 O3 -106.9(3) . .
C10 O4 Zn2 O7 10.8(3) . .
C5 O5 C8 C9 -165.8(2) . .
C8 C9 C8 O5 -65.84(17) 16 .
C17 C9 C8 O5 173.3(2) 35 .
C17 C9 C8 O5 52.0(3) 20_556 .
C14 O6 C17 C9 -175.2(3) . 21_556
